data_7236689
loop_
_publ_author_name
'Zhu, Yingzhong'
'Du, Wei'
'Zhang, Mingzhu'
'Xu, Ying'
'Song, Leilei'
'Zhang, Qiong'
'Tian, Xiaohe'
'Zhou, Hongping'
'Wu, Jieying'
'Tian, Yupeng'

_publ_section_title
;
 A series of water-soluble A--\p--A&#x2032; typological indolium
 derivatives with two-photon properties for rapidly detecting
 HSO3&#x2212;/SO32&#x2212;in living cells
;
_journal_issue 21
_journal_name_full 'Journal of Materials Chemistry B'
_journal_page_first 3862
_journal_paper_doi 10.1039/C7TB00726D
_journal_volume 5
_journal_year 2017
_chemical_formula_sum 'C22 H23 I2 N2 O'
_chemical_formula_weight 585.22
_space_group_crystal_system monoclinic
_space_group_IT_number 14
_space_group_name_Hall '-P 2ybc'
_space_group_name_H-M_alt 'P 1 21/c 1'
_atom_sites_solution_hydrogens mixed
_audit_creation_method SHELXL-2013
_audit_update_record
;
2016-12-17 deposited with the CCDC.
2017-04-22 downloaded from the CCDC.
;
_cell_angle_alpha 90.000(5)
_cell_angle_beta 96.016(5)
_cell_angle_gamma 90.000(5)
_cell_formula_units_Z 4
_cell_length_a 12.632(5)
_cell_length_b 6.968(5)
_cell_length_c 24.753(5)
_cell_measurement_temperature 298(2)
_cell_volume 2166.8(18)
_computing_structure_refinement 'SHELXL-2013 (Sheldrick, 2013)'
_diffrn_ambient_temperature 298(2)
_diffrn_measured_fraction_theta_full 0.996
_diffrn_measured_fraction_theta_max 0.996
_diffrn_radiation_type MoK\a
_diffrn_radiation_wavelength 0.71069
_diffrn_reflns_av_R_equivalents 0.0350
_diffrn_reflns_av_unetI/netI 0.0307
_diffrn_reflns_Laue_measured_fraction_full 0.996
_diffrn_reflns_Laue_measured_fraction_max 0.996
_diffrn_reflns_limit_h_max 14
_diffrn_reflns_limit_h_min -15
_diffrn_reflns_limit_k_max 8
_diffrn_reflns_limit_k_min -8
_diffrn_reflns_limit_l_max 29
_diffrn_reflns_limit_l_min -29
_diffrn_reflns_number 14676
_diffrn_reflns_point_group_measured_fraction_full 0.996
_diffrn_reflns_point_group_measured_fraction_max 0.996
_diffrn_reflns_theta_full 25.240
_diffrn_reflns_theta_max 25.247
_diffrn_reflns_theta_min 1.621
_exptl_absorpt_coefficient_mu 2.917
_exptl_absorpt_correction_type none
_exptl_crystal_density_diffrn 1.794
_exptl_crystal_F_000 1132
_exptl_crystal_size_max 0.300
_exptl_crystal_size_mid 0.200
_exptl_crystal_size_min 0.200
_refine_diff_density_max 0.698
_refine_diff_density_min -1.302
_refine_diff_density_rms 0.172
_refine_ls_extinction_method none
_refine_ls_goodness_of_fit_ref 1.047
_refine_ls_hydrogen_treatment constr
_refine_ls_matrix_type full
_refine_ls_number_parameters 247
_refine_ls_number_reflns 3919
_refine_ls_number_restraints 0
_refine_ls_restrained_S_all 1.047
_refine_ls_R_factor_all 0.0304
_refine_ls_R_factor_gt 0.0289
_refine_ls_shift/su_max 0.012
_refine_ls_shift/su_mean 0.000
_refine_ls_structure_factor_coef Fsqd
_refine_ls_weighting_details
;
 w=1/[\s^2^(Fo^2^)+(0.0459P)^2^+3.9074P]
 where P=(Fo^2^+2Fc^2^)/3
;
_refine_ls_weighting_scheme calc
_refine_ls_wR_factor_gt 0.0846
_refine_ls_wR_factor_ref 0.0870
_reflns_Friedel_coverage 0.000
_reflns_number_gt 3697
_reflns_number_total 3919
_reflns_threshold_expression 'I > 2\s(I)'
_cod_data_source_file c7tb00726d2.cif
_cod_data_source_block 2
_cod_original_sg_symbol_H-M 'P 21/c'
_cod_database_code 7236689
_shelx_space_group_comment
;
The symmetry employed for this shelxl refinement is uniquely defined
by the following loop, which should always be used as a source of
symmetry information in preference to the above space-group names.
They are only intended as comments.
;
_shelx_estimated_absorpt_t_min 0.475
_shelx_estimated_absorpt_t_max 0.593
_shelxl_version_number 2013-2

loop_
_space_group_symop_operation_xyz
'x, y, z'
'-x, y+1/2, -z+1/2'
'-x, -y, -z'
'x, -y-1/2, z-1/2'

loop_
_atom_site_label
_atom_site_type_symbol
_atom_site_fract_x
_atom_site_fract_y
_atom_site_fract_z
_atom_site_U_iso_or_equiv
_atom_site_adp_type
_atom_site_occupancy
_atom_site_site_symmetry_order
_atom_site_calc_flag
_atom_site_refinement_flags_posn
_atom_site_refinement_flags_adp
C1 C 0.6947(2) 0.1783(5) 0.10432(13) 0.0294(7) Uani 1 1 d . .
H1 H 0.7555 0.1594 0.1283 0.035 Uiso 1 1 calc R U
C2 C 0.5954(2) 0.1861(5) 0.12446(13) 0.0244(6) Uani 1 1 d . .
H2 H 0.5908 0.1724 0.1615 0.029 Uiso 1 1 calc R U
C3 C 0.5039(2) 0.2143(4) 0.08933(13) 0.0168(6) Uani 1 1 d . .
C4 C 0.5136(3) 0.2334(4) 0.03278(14) 0.0183(7) Uani 1 1 d . .
C5 C 0.6174(3) 0.2265(4) 0.01482(15) 0.0196(7) Uani 1 1 d . .
C6 C 0.6327(3) 0.2478(4) -0.04070(17) 0.0266(8) Uani 1 1 d . .
H6 H 0.7008 0.2427 -0.0516 0.032 Uiso 1 1 calc R U
C7 C 0.5463(3) 0.2759(4) -0.07827(14) 0.0287(8) Uani 1 1 d . .
H7 H 0.5556 0.2904 -0.1148 0.034 Uiso 1 1 calc R U
C8 C 0.4432(3) 0.2826(5) -0.06117(15) 0.0270(8) Uani 1 1 d . .
H8 H 0.3850 0.3011 -0.0869 0.032 Uiso 1 1 calc R U
C9 C 0.4268(3) 0.2627(4) -0.00781(14) 0.0199(7) Uani 1 1 d . .
H9 H 0.3579 0.2683 0.0021 0.024 Uiso 1 1 calc R U
C10 C 0.3992(2) 0.2241(4) 0.10945(12) 0.0178(7) Uani 1 1 d . .
H10 H 0.3403 0.2278 0.0836 0.021 Uiso 1 1 calc R U
C11 C 0.3805(3) 0.2283(4) 0.16186(14) 0.0174(6) Uani 1 1 d . .
H11 H 0.4380 0.2256 0.1886 0.021 Uiso 1 1 calc R U
C12 C 0.2746(3) 0.2369(3) 0.17805(13) 0.0143(6) Uani 1 1 d . .
C13 C 0.1690(3) 0.2456(4) 0.14186(13) 0.0153(6) Uani 1 1 d . .
C14 C 0.0910(3) 0.2517(4) 0.18346(15) 0.0193(7) Uani 1 1 d . .
C15 C 0.1437(3) 0.2467(4) 0.23469(15) 0.0200(7) Uani 1 1 d . .
C16 C 0.0950(3) 0.2490(4) 0.28185(16) 0.0238(8) Uani 1 1 d . .
H16 H 0.1335 0.2460 0.3160 0.029 Uiso 1 1 calc R U
C17 C -0.0156(3) 0.2561(4) 0.27507(18) 0.0309(9) Uani 1 1 d . .
H17 H -0.0531 0.2568 0.3055 0.037 Uiso 1 1 calc R U
C18 C -0.0707(3) 0.2620(4) 0.22358(18) 0.0315(9) Uani 1 1 d . .
H18 H -0.1446 0.2674 0.2203 0.038 Uiso 1 1 calc R U
C19 C -0.0193(3) 0.2602(4) 0.17683(18) 0.0283(8) Uani 1 1 d . .
H19 H -0.0570 0.2645 0.1425 0.034 Uiso 1 1 calc R U
C20 C 0.3350(3) 0.2317(4) 0.27712(14) 0.0224(7) Uani 1 1 d . .
H20A H 0.3679 0.1073 0.2795 0.034 Uiso 1 1 calc R U
H20B H 0.3011 0.2557 0.3094 0.034 Uiso 1 1 calc R U
H20C H 0.3883 0.3279 0.2735 0.034 Uiso 1 1 calc R U
C21 C 0.1600(2) 0.4310(4) 0.10675(12) 0.0199(6) Uani 1 1 d . .
H21A H 0.0875 0.4484 0.0917 0.030 Uiso 1 1 calc R U
H21B H 0.2047 0.4196 0.0779 0.030 Uiso 1 1 calc R U
H21C H 0.1822 0.5395 0.1290 0.030 Uiso 1 1 calc R U
C22 C 0.1514(2) 0.0626(4) 0.10619(12) 0.0210(6) Uani 1 1 d . .
H22A H 0.1708 -0.0488 0.1278 0.032 Uiso 1 1 calc R U
H22B H 0.1948 0.0695 0.0766 0.032 Uiso 1 1 calc R U
H22C H 0.0778 0.0540 0.0921 0.032 Uiso 1 1 calc R U
I1 I 0.35340(2) 0.73454(3) 0.21984(2) 0.01872(10) Uani 1 1 d . .
I2 I 0.12819(2) 0.25209(3) 0.44290(2) 0.02727(10) Uani 1 1 d . .
N1 N 0.7038(2) 0.1972(4) 0.05198(12) 0.0254(6) Uani 1 1 d . .
N2 N 0.2553(2) 0.2383(3) 0.22963(11) 0.0159(5) Uani 1 1 d . .
O1 O 0.8929(2) 0.2786(4) 0.01706(15) 0.0466(8) Uani 1 1 d . .
H1A H 0.8287 0.2710 0.0030 0.056 Uiso 1 1 d R U
H1B H 0.9336 0.2946 -0.0078 0.070 Uiso 1 1 d R U

loop_
_atom_site_aniso_label
_atom_site_aniso_U_11
_atom_site_aniso_U_22
_atom_site_aniso_U_33
_atom_site_aniso_U_23
_atom_site_aniso_U_13
_atom_site_aniso_U_12
C1 0.0146(15) 0.045(2) 0.0272(17) -0.0031(16) -0.0034(12) 0.0005(14)
C2 0.0181(15) 0.0370(18) 0.0177(15) -0.0016(14) 0.0005(12) -0.0002(14)
C3 0.0161(15) 0.0179(13) 0.0166(15) -0.0033(11) 0.0023(12) -0.0010(11)
C4 0.0192(17) 0.0170(15) 0.0192(17) -0.0018(10) 0.0044(13) -0.0025(10)
C5 0.0188(17) 0.0173(14) 0.0235(18) -0.0028(11) 0.0067(14) -0.0012(11)
C6 0.029(2) 0.0214(17) 0.033(2) -0.0034(11) 0.0188(17) -0.0021(11)
C7 0.047(2) 0.0269(17) 0.0140(16) 0.0007(12) 0.0127(15) -0.0025(14)
C8 0.034(2) 0.0246(16) 0.0226(18) 0.0017(13) 0.0039(15) 0.0000(14)
C9 0.0205(18) 0.0208(16) 0.0184(17) -0.0018(10) 0.0019(13) -0.0008(10)
C10 0.0154(16) 0.0222(15) 0.0155(16) 0.0006(10) 0.0002(12) 0.0009(11)
C11 0.0141(15) 0.0174(14) 0.0201(16) -0.0002(11) -0.0003(12) -0.0002(10)
C12 0.0172(16) 0.0142(14) 0.0115(15) -0.0005(9) 0.0015(12) 0.0005(10)
C13 0.0116(15) 0.0228(16) 0.0113(15) 0.0002(9) 0.0006(12) -0.0009(9)
C14 0.0168(18) 0.0181(16) 0.0240(19) -0.0024(10) 0.0072(14) -0.0025(10)
C15 0.0207(17) 0.0169(15) 0.0236(19) -0.0011(10) 0.0078(15) -0.0016(10)
C16 0.030(2) 0.0188(17) 0.0250(19) -0.0025(11) 0.0148(16) -0.0006(11)
C17 0.033(2) 0.0253(18) 0.039(2) -0.0030(12) 0.0262(19) -0.0020(12)
C18 0.0205(19) 0.030(2) 0.046(2) -0.0047(13) 0.0140(17) -0.0024(12)
C19 0.0145(17) 0.034(2) 0.037(2) -0.0033(13) 0.0030(15) -0.0007(11)
C20 0.0286(19) 0.0256(17) 0.0120(16) 0.0000(11) -0.0022(14) 0.0010(12)
C21 0.0149(14) 0.0257(16) 0.0190(15) 0.0042(12) 0.0010(11) 0.0014(12)
C22 0.0187(15) 0.0251(16) 0.0196(15) -0.0051(12) 0.0038(12) -0.0047(12)
I1 0.01878(15) 0.02167(14) 0.01561(15) -0.00004(6) 0.00129(10) -0.00017(6)
I2 0.02264(16) 0.03515(16) 0.02339(17) 0.00356(7) -0.00060(11) -0.00437(7)
N1 0.0145(13) 0.0299(14) 0.0322(16) -0.0062(13) 0.0054(11) -0.0009(11)
N2 0.0209(14) 0.0164(12) 0.0104(13) -0.0003(8) 0.0017(11) -0.0003(8)
O1 0.0231(15) 0.0415(15) 0.080(2) -0.0017(14) 0.0275(15) -0.0047(11)

loop_
_atom_type_symbol
_atom_type_description
_atom_type_scat_dispersion_real
_atom_type_scat_dispersion_imag
_atom_type_scat_source
C C 0.0033 0.0016 'International Tables Vol C Tables 4.2.6.8 and 6.1.1.4'
H H 0.0000 0.0000 'International Tables Vol C Tables 4.2.6.8 and 6.1.1.4'
I I -0.4742 1.8119 'International Tables Vol C Tables 4.2.6.8 and 6.1.1.4'
N N 0.0061 0.0033 'International Tables Vol C Tables 4.2.6.8 and 6.1.1.4'
O O 0.0106 0.0060 'International Tables Vol C Tables 4.2.6.8 and 6.1.1.4'

loop_
_geom_angle_atom_site_label_1
_geom_angle_atom_site_label_2
_geom_angle_atom_site_label_3
_geom_angle
N1 C1 C2 121.4(3)
N1 C1 H1 119.3
C2 C1 H1 119.3
C3 C2 C1 120.1(3)
C3 C2 H2 119.9
C1 C2 H2 119.9
C2 C3 C4 118.5(3)
C2 C3 C10 121.2(3)
C4 C3 C10 120.3(3)
C9 C4 C3 124.6(3)
C9 C4 C5 116.7(3)
C3 C4 C5 118.6(3)
N1 C5 C6 119.2(3)
N1 C5 C4 119.3(3)
C6 C5 C4 121.4(3)
C7 C6 C5 119.6(3)
C7 C6 H6 120.2
C5 C6 H6 120.2
C6 C7 C8 119.7(3)
C6 C7 H7 120.2
C8 C7 H7 120.2
C9 C8 C7 121.6(4)
C9 C8 H8 119.2
C7 C8 H8 119.2
C8 C9 C4 121.0(3)
C8 C9 H9 119.5
C4 C9 H9 119.5
C11 C10 C3 126.0(3)
C11 C10 H10 117.0
C3 C10 H10 117.0
C10 C11 C12 122.2(3)
C10 C11 H11 118.9
C12 C11 H11 118.9
N2 C12 C11 122.6(3)
N2 C12 C13 109.1(3)
C11 C12 C13 128.2(3)
C14 C13 C12 101.2(3)
C14 C13 C22 110.4(2)
C12 C13 C22 111.4(2)
C14 C13 C21 110.2(2)
C12 C13 C21 111.7(2)
C22 C13 C21 111.5(3)
C15 C14 C19 119.7(3)
C15 C14 C13 110.2(3)
C19 C14 C13 130.1(4)
C14 C15 C16 124.6(4)
C14 C15 N2 107.9(3)
C16 C15 N2 127.4(3)
C15 C16 C17 115.5(4)
C15 C16 H16 122.2
C17 C16 H16 122.2
C18 C17 C16 120.8(4)
C18 C17 H17 119.6
C16 C17 H17 119.6
C19 C18 C17 122.2(4)
C19 C18 H18 118.9
C17 C18 H18 118.9
C18 C19 C14 117.0(4)
C18 C19 H19 121.5
C14 C19 H19 121.5
N2 C20 H20A 109.5
N2 C20 H20B 109.5
H20A C20 H20B 109.5
N2 C20 H20C 109.5
H20A C20 H20C 109.5
H20B C20 H20C 109.5
C13 C21 H21A 109.5
C13 C21 H21B 109.5
H21A C21 H21B 109.5
C13 C21 H21C 109.5
H21A C21 H21C 109.5
H21B C21 H21C 109.5
C13 C22 H22A 109.5
C13 C22 H22B 109.5
H22A C22 H22B 109.5
C13 C22 H22C 109.5
H22A C22 H22C 109.5
H22B C22 H22C 109.5
C1 N1 C5 122.0(3)
C12 N2 C15 111.5(3)
C12 N2 C20 126.3(3)
C15 N2 C20 122.1(3)
H1A O1 H1B 109.5

loop_
_geom_bond_atom_site_label_1
_geom_bond_atom_site_label_2
_geom_bond_distance
C1 N1 1.319(4)
C1 C2 1.398(4)
C1 H1 0.9300
C2 C3 1.386(4)
C2 H2 0.9300
C3 C4 1.424(5)
C3 C10 1.462(4)
C4 C9 1.422(5)
C4 C5 1.429(5)
C5 N1 1.367(5)
C5 C6 1.416(5)
C6 C7 1.371(6)
C6 H6 0.9300
C7 C8 1.412(6)
C7 H7 0.9300
C8 C9 1.365(5)
C8 H8 0.9300
C9 H9 0.9300
C10 C11 1.343(5)
C10 H10 0.9300
C11 C12 1.438(5)
C11 H11 0.9300
C12 N2 1.325(4)
C12 C13 1.527(4)
C13 C14 1.499(5)
C13 C22 1.554(4)
C13 C21 1.554(4)
C14 C15 1.369(5)
C14 C19 1.387(5)
C15 C16 1.375(5)
C15 N2 1.430(5)
C16 C17 1.390(6)
C16 H16 0.9300
C17 C18 1.387(6)
C17 H17 0.9300
C18 C19 1.385(6)
C18 H18 0.9300
C19 H19 0.9300
C20 N2 1.466(4)
C20 H20A 0.9600
C20 H20B 0.9600
C20 H20C 0.9600
C21 H21A 0.9600
C21 H21B 0.9600
C21 H21C 0.9600
C22 H22A 0.9600
C22 H22B 0.9600
C22 H22C 0.9600
O1 H1A 0.8499
O1 H1B 0.8499

loop_
_geom_torsion_atom_site_label_1
_geom_torsion_atom_site_label_2
_geom_torsion_atom_site_label_3
_geom_torsion_atom_site_label_4
_geom_torsion
N1 C1 C2 C3 0.0(6)
C1 C2 C3 C4 0.5(5)
C1 C2 C3 C10 -179.7(3)
C2 C3 C4 C9 179.9(3)
C10 C3 C4 C9 0.0(4)
C2 C3 C4 C5 -1.2(4)
C10 C3 C4 C5 178.9(3)
C9 C4 C5 N1 -179.5(3)
C3 C4 C5 N1 1.6(4)
C9 C4 C5 C6 0.0(4)
C3 C4 C5 C6 -178.9(3)
N1 C5 C6 C7 179.5(3)
C4 C5 C6 C7 0.1(4)
C5 C6 C7 C8 -0.2(4)
C6 C7 C8 C9 0.3(5)
C7 C8 C9 C4 -0.2(5)
C3 C4 C9 C8 179.0(3)
C5 C4 C9 C8 0.1(4)
C2 C3 C10 C11 7.5(5)
C4 C3 C10 C11 -172.6(3)
C3 C10 C11 C12 -179.6(3)
C10 C11 C12 N2 179.0(3)
C10 C11 C12 C13 -1.0(4)
N2 C12 C13 C14 0.0(3)
C11 C12 C13 C14 180.0(2)
N2 C12 C13 C22 -117.4(3)
C11 C12 C13 C22 62.7(3)
N2 C12 C13 C21 117.2(3)
C11 C12 C13 C21 -62.8(3)
C12 C13 C14 C15 -0.2(3)
C22 C13 C14 C15 117.9(3)
C21 C13 C14 C15 -118.5(3)
C12 C13 C14 C19 -179.8(3)
C22 C13 C14 C19 -61.7(4)
C21 C13 C14 C19 61.9(4)
C19 C14 C15 C16 0.1(4)
C13 C14 C15 C16 -179.5(2)
C19 C14 C15 N2 180.0(2)
C13 C14 C15 N2 0.3(3)
C14 C15 C16 C17 0.3(4)
N2 C15 C16 C17 -179.5(2)
C15 C16 C17 C18 -0.5(4)
C16 C17 C18 C19 0.4(5)
C17 C18 C19 C14 0.1(4)
C15 C14 C19 C18 -0.4(4)
C13 C14 C19 C18 179.3(3)
C2 C1 N1 C5 0.4(5)
C6 C5 N1 C1 179.3(3)
C4 C5 N1 C1 -1.2(5)
C11 C12 N2 C15 -179.8(2)
C13 C12 N2 C15 0.2(3)
C11 C12 N2 C20 0.0(4)
C13 C12 N2 C20 -179.9(2)
C14 C15 N2 C12 -0.3(3)
C16 C15 N2 C12 179.5(3)
C14 C15 N2 C20 179.8(2)
C16 C15 N2 C20 -0.3(4)
